data_4119045
loop_
_publ_author_name
'Katharina Weber'
'Tobias Kr\"amer'
'Hannah S. Shafaat'
'Thomas Weyherm\"uller'
'Eckhard Bill'
'Maurice van Gastel'
'Frank Neese'
'Wolfgang Lubitz'

_publ_section_title
;
 A Functional [NiFe]-Hydrogenase Model Compound That Undergoes
 Biologically Relevant Reversible Thiolate Protonation
;
_journal_name_full 'Journal of the American Chemical Society'
_journal_page_first 20745
_journal_page_last 20755
_journal_paper_doi 10.1021/ja309563p
_journal_volume 134
_journal_year 2012
_chemical_compound_source 'dichloromethane, diethylether'
_chemical_formula_moiety 'C17 H19 Fe Ni O3 S4, 0.5(C4 H10 O)'
_chemical_formula_sum 'C21 H29 Fe Ni O3.5 S4'
_chemical_formula_weight 580.24
_chemical_name_systematic
; 
 ? 
;
_space_group_IT_number 14
_symmetry_cell_setting monoclinic
_symmetry_Int_Tables_number 14
_symmetry_space_group_name_Hall '-P 2yn'
_symmetry_space_group_name_H-M 'P 1 21/n 1'
_atom_sites_solution_hydrogens geom
_atom_sites_solution_primary direct
_atom_sites_solution_secondary difmap
_audit_block_code LBZ-WK-210-01
_audit_creation_date 2012-03-27
_audit_creation_method SHELXL-97
_cell_angle_alpha 90.00
_cell_angle_beta 93.484(2)
_cell_angle_gamma 90.00
_cell_formula_units_Z 4
_cell_length_a 10.3219(11)
_cell_length_b 17.114(2)
_cell_length_c 13.8157(14)
_cell_measurement_reflns_used 9751
_cell_measurement_temperature 100(2)
_cell_measurement_theta_max 34.1273
_cell_measurement_theta_min 2.3802
_cell_volume 2436.0(5)
_computing_cell_refinement 'SAINT software (Bruker AXS, 2004)'
_computing_data_collection 'APEX2 (Bruker AXS, 2008)'
_computing_data_reduction 'SAINT software (Bruker AXS, 2004)'
_computing_structure_refinement 'SHELXL-97 (Sheldrick, 1997)'
_computing_structure_solution 'SHELXS-97 (Sheldrick, 1990)'
_diffrn_ambient_temperature 100(2)
_diffrn_detector_area_resol_mean 66.67
_diffrn_measured_fraction_theta_full 0.998
_diffrn_measured_fraction_theta_max 0.998
_diffrn_measurement_device_type 'Bruker-AXS Kappa Mach3 APEX-II'
_diffrn_measurement_method 'CCD \f- and \w-scans'
_diffrn_radiation_monochromator 'Incoatec Helios mirrors'
_diffrn_radiation_source '0.2 x 2mm^2^ focus rotating anode'
_diffrn_radiation_type MoK\a
_diffrn_radiation_wavelength 0.71073
_diffrn_reflns_av_R_equivalents 0.0268
_diffrn_reflns_av_sigmaI/netI 0.0149
_diffrn_reflns_limit_h_max 16
_diffrn_reflns_limit_h_min -15
_diffrn_reflns_limit_k_max 26
_diffrn_reflns_limit_k_min -27
_diffrn_reflns_limit_l_max 21
_diffrn_reflns_limit_l_min -21
_diffrn_reflns_number 84677
_diffrn_reflns_theta_full 34.19
_diffrn_reflns_theta_max 34.19
_diffrn_reflns_theta_min 2.31
_exptl_absorpt_coefficient_mu 1.734
_exptl_absorpt_correction_T_max 0.92490
_exptl_absorpt_correction_T_min 0.71745
_exptl_absorpt_correction_type gaussian
_exptl_absorpt_process_details 'SADABS (Bruker AXS, 2008)'
_exptl_crystal_colour black
_exptl_crystal_density_diffrn 1.582
_exptl_crystal_description prism
_exptl_crystal_F_000 1204
_exptl_crystal_size_max 0.19
_exptl_crystal_size_mid 0.06
_exptl_crystal_size_min 0.05
_refine_diff_density_max 0.493
_refine_diff_density_min -0.417
_refine_diff_density_rms 0.060
_refine_ls_extinction_method none
_refine_ls_goodness_of_fit_ref 1.034
_refine_ls_hydrogen_treatment constr
_refine_ls_matrix_type full
_refine_ls_number_parameters 302
_refine_ls_number_reflns 10058
_refine_ls_number_restraints 0
_refine_ls_restrained_S_all 1.034
_refine_ls_R_factor_all 0.0281
_refine_ls_R_factor_gt 0.0210
_refine_ls_shift/su_max 0.001
_refine_ls_shift/su_mean 0.000
_refine_ls_structure_factor_coef Fsqd
_refine_ls_weighting_details 'calc w=1/[\s^2^(Fo^2^)+(0.0264P)^2^+0.8655P] where P=(Fo^2^+2Fc^2^)/3'
_refine_ls_weighting_scheme calc
_refine_ls_wR_factor_gt 0.0528
_refine_ls_wR_factor_ref 0.0570
_reflns_number_gt 8688
_reflns_number_total 10058
_reflns_threshold_expression >2sigma(I)
_cod_data_source_file ja309563p_si_003.cif
_cod_data_source_block 7754
_cod_original_sg_symbol_Hall '-p 2yn'
_cod_original_sg_symbol_H-M 'P 21/n'
_cod_original_formula_sum 'C21 H29 Fe Ni O3.50 S4'
_cod_database_code 4119045

loop_
_symmetry_equiv_pos_as_xyz
'x, y, z'
'-x+1/2, y+1/2, -z+1/2'
'-x, -y, -z'
'x-1/2, -y-1/2, z-1/2'

loop_
_atom_site_label
_atom_site_type_symbol
_atom_site_fract_x
_atom_site_fract_y
_atom_site_fract_z
_atom_site_U_iso_or_equiv
_atom_site_adp_type
_atom_site_occupancy
_atom_site_symmetry_multiplicity
_atom_site_calc_flag
_atom_site_refinement_flags
Fe Fe 0.151464(13) 0.283325(9) 0.206858(10) 0.01788(3) Uani 1 1 d .
Ni Ni 0.299987(11) 0.347018(7) 0.324723(9) 0.01502(3) Uani 1 1 d .
S1 S 0.36632(2) 0.395497(15) 0.463714(18) 0.01968(5) Uani 1 1 d .
C2 C 0.54241(9) 0.39615(6) 0.45750(7) 0.01798(16) Uani 1 1 d .
H2A H 0.5788 0.4394 0.4983 0.022 Uiso 1 1 calc R
H2B H 0.5778 0.3466 0.4850 0.022 Uiso 1 1 calc R
C3 C 0.58732(9) 0.40572(5) 0.35486(7) 0.01694(16) Uani 1 1 d .
S4 S 0.49650(2) 0.334915(13) 0.274282(17) 0.01519(4) Uani 1 1 d .
C5 C 0.55057(9) 0.23982(5) 0.32228(7) 0.01713(16) Uani 1 1 d .
H5A H 0.6460 0.2403 0.3349 0.021 Uiso 1 1 calc R
H5B H 0.5106 0.2297 0.3844 0.021 Uiso 1 1 calc R
C6 C 0.51282(9) 0.17577(5) 0.25091(7) 0.01551(15) Uani 1 1 d .
C7 C 0.59637(9) 0.16064(6) 0.17697(7) 0.01800(16) Uani 1 1 d .
H7 H 0.6716 0.1921 0.1721 0.022 Uiso 1 1 calc R
C8 C 0.57171(10) 0.10073(6) 0.11070(7) 0.02023(17) Uani 1 1 d .
H8 H 0.6298 0.0912 0.0612 0.024 Uiso 1 1 calc R
C9 C 0.46139(11) 0.05465(6) 0.11715(8) 0.02171(18) Uani 1 1 d .
H9 H 0.4437 0.0135 0.0720 0.026 Uiso 1 1 calc R
C10 C 0.37753(10) 0.06908(6) 0.18975(7) 0.01974(17) Uani 1 1 d .
H10 H 0.3025 0.0374 0.1940 0.024 Uiso 1 1 calc R
C11 C 0.40139(9) 0.12960(5) 0.25707(7) 0.01622(15) Uani 1 1 d .
C12 C 0.30651(9) 0.14024(6) 0.33475(7) 0.01874(17) Uani 1 1 d .
H12A H 0.3345 0.1841 0.3779 0.022 Uiso 1 1 calc R
H12B H 0.3029 0.0922 0.3744 0.022 Uiso 1 1 calc R
S13 S 0.14625(2) 0.160929(14) 0.276280(18) 0.01815(5) Uani 1 1 d .
C14 C 0.04646(9) 0.17449(6) 0.38180(8) 0.02068(18) Uani 1 1 d .
C15 C 0.08667(10) 0.25047(6) 0.43288(8) 0.02098(18) Uani 1 1 d .
H15A H 0.1727 0.2431 0.4674 0.025 Uiso 1 1 calc R
H15B H 0.0236 0.2627 0.4819 0.025 Uiso 1 1 calc R
S16 S 0.09513(2) 0.333390(15) 0.349453(19) 0.01952(5) Uani 1 1 d .
C17 C 0.73355(10) 0.39272(6) 0.35191(8) 0.02252(19) Uani 1 1 d .
H17A H 0.7572 0.3910 0.2843 0.034 Uiso 1 1 calc R
H17B H 0.7572 0.3432 0.3838 0.034 Uiso 1 1 calc R
H17C H 0.7800 0.4357 0.3857 0.034 Uiso 1 1 calc R
C18 C 0.55017(10) 0.48534(6) 0.31099(8) 0.02124(18) Uani 1 1 d .
H18A H 0.5954 0.5267 0.3486 0.032 Uiso 1 1 calc R
H18B H 0.4562 0.4929 0.3125 0.032 Uiso 1 1 calc R
H18C H 0.5751 0.4874 0.2437 0.032 Uiso 1 1 calc R
C19 C -0.09392(10) 0.17785(7) 0.33911(9) 0.0261(2) Uani 1 1 d .
H19A H -0.1531 0.1807 0.3918 0.039 Uiso 1 1 calc R
H19B H -0.1130 0.1308 0.3004 0.039 Uiso 1 1 calc R
H19C H -0.1055 0.2242 0.2978 0.039 Uiso 1 1 calc R
C20 C 0.06352(11) 0.10530(7) 0.45170(9) 0.0271(2) Uani 1 1 d .
H20A H -0.0004 0.1090 0.5011 0.041 Uiso 1 1 calc R
H20B H 0.1512 0.1063 0.4831 0.041 Uiso 1 1 calc R
H20C H 0.0506 0.0563 0.4156 0.041 Uiso 1 1 calc R
C21 C 0.22697(10) 0.37828(7) 0.19016(8) 0.02267(19) Uani 1 1 d .
O22 O 0.26106(9) 0.43602(5) 0.15489(6) 0.02927(17) Uani 1 1 d .
C31 C 0.24345(10) 0.24960(7) 0.11097(8) 0.02252(19) Uani 1 1 d .
O32 O 0.30313(9) 0.23189(6) 0.04698(6) 0.03073(18) Uani 1 1 d .
C41 C -0.00088(11) 0.28680(7) 0.13751(9) 0.0283(2) Uani 1 1 d .
O42 O -0.09657(10) 0.29292(6) 0.09171(8) 0.0423(2) Uani 1 1 d .
O51 O 0.5029(2) 0.01964(11) 0.51715(14) 0.0333(4) Uani 0.50 1 d P
C52 C 0.5649(3) -0.01454(18) 0.43857(18) 0.0310(5) Uani 0.50 1 d P
H52A H 0.5017 -0.0202 0.3822 0.037 Uiso 0.50 1 calc PR
H52B H 0.5972 -0.0672 0.4572 0.037 Uiso 0.50 1 calc PR
C53 C 0.6759(2) 0.03541(18) 0.41136(19) 0.0338(5) Uani 0.50 1 d P
H53A H 0.7178 0.0114 0.3570 0.051 Uiso 0.50 1 calc PR
H53B H 0.7389 0.0403 0.4670 0.051 Uiso 0.50 1 calc PR
H53C H 0.6436 0.0874 0.3923 0.051 Uiso 0.50 1 calc PR
C54 C 0.4073(3) -0.03022(16) 0.55568(17) 0.0289(4) Uani 0.50 1 d P
H54A H 0.4465 -0.0813 0.5738 0.035 Uiso 0.50 1 calc PR
H54B H 0.3355 -0.0393 0.5062 0.035 Uiso 0.50 1 calc PR
C55 C 0.3566(3) 0.00789(16) 0.64267(19) 0.0323(5) Uani 0.50 1 d P
H55A H 0.2909 -0.0257 0.6695 0.048 Uiso 0.50 1 calc PR
H55B H 0.3176 0.0583 0.6241 0.048 Uiso 0.50 1 calc PR
H55C H 0.4281 0.0162 0.6916 0.048 Uiso 0.50 1 calc PR

loop_
_atom_site_aniso_label
_atom_site_aniso_U_11
_atom_site_aniso_U_22
_atom_site_aniso_U_33
_atom_site_aniso_U_23
_atom_site_aniso_U_13
_atom_site_aniso_U_12
Fe 0.01329(6) 0.01997(6) 0.02004(6) -0.00680(5) -0.00180(5) 0.00030(5)
Ni 0.01171(5) 0.01433(5) 0.01877(5) -0.00468(4) -0.00107(4) 0.00047(4)
S1 0.01624(10) 0.02227(11) 0.02048(10) -0.00788(8) 0.00064(8) -0.00190(8)
C2 0.0155(4) 0.0175(4) 0.0205(4) -0.0035(3) -0.0027(3) -0.0007(3)
C3 0.0144(4) 0.0132(4) 0.0230(4) -0.0017(3) -0.0017(3) -0.0010(3)
S4 0.01369(9) 0.01324(9) 0.01850(9) -0.00210(7) -0.00012(7) 0.00027(7)
C5 0.0155(4) 0.0134(4) 0.0222(4) -0.0020(3) -0.0013(3) 0.0014(3)
C6 0.0142(4) 0.0124(3) 0.0199(4) -0.0017(3) 0.0013(3) 0.0016(3)
C7 0.0153(4) 0.0168(4) 0.0222(4) 0.0008(3) 0.0041(3) 0.0005(3)
C8 0.0218(4) 0.0187(4) 0.0209(4) -0.0010(3) 0.0075(3) 0.0022(3)
C9 0.0253(5) 0.0172(4) 0.0234(4) -0.0063(3) 0.0073(4) -0.0005(3)
C10 0.0197(4) 0.0154(4) 0.0247(4) -0.0055(3) 0.0064(3) -0.0024(3)
C11 0.0147(4) 0.0140(4) 0.0203(4) -0.0030(3) 0.0037(3) 0.0010(3)
C12 0.0148(4) 0.0205(4) 0.0213(4) -0.0048(3) 0.0039(3) 0.0012(3)
S13 0.01322(9) 0.01874(10) 0.02274(10) -0.00884(8) 0.00321(8) -0.00127(7)
C14 0.0143(4) 0.0215(4) 0.0269(5) -0.0092(4) 0.0066(3) -0.0021(3)
C15 0.0160(4) 0.0233(4) 0.0241(4) -0.0092(4) 0.0055(3) -0.0020(3)
S16 0.01283(9) 0.01952(10) 0.02617(11) -0.00958(8) 0.00092(8) 0.00130(7)
C17 0.0142(4) 0.0210(4) 0.0321(5) -0.0010(4) -0.0002(4) -0.0019(3)
C18 0.0228(4) 0.0136(4) 0.0270(5) 0.0002(3) -0.0013(4) -0.0013(3)
C19 0.0136(4) 0.0269(5) 0.0380(6) -0.0133(4) 0.0042(4) -0.0029(4)
C20 0.0240(5) 0.0264(5) 0.0320(5) -0.0021(4) 0.0116(4) -0.0024(4)
C21 0.0188(4) 0.0249(5) 0.0237(4) -0.0045(4) -0.0036(3) 0.0009(3)
O22 0.0294(4) 0.0290(4) 0.0285(4) 0.0039(3) -0.0065(3) -0.0031(3)
C31 0.0199(4) 0.0269(5) 0.0204(4) -0.0041(4) -0.0017(3) -0.0020(4)
O32 0.0285(4) 0.0416(5) 0.0226(4) -0.0061(3) 0.0055(3) -0.0021(4)
C41 0.0217(5) 0.0275(5) 0.0347(6) -0.0099(4) -0.0056(4) 0.0009(4)
O42 0.0282(5) 0.0397(5) 0.0563(6) -0.0114(5) -0.0204(4) 0.0031(4)
O51 0.0359(9) 0.0305(9) 0.0345(10) -0.0089(7) 0.0108(8) -0.0065(8)
C52 0.0292(11) 0.0376(14) 0.0261(11) -0.0006(9) 0.0002(9) -0.0070(10)
C53 0.0243(11) 0.0499(15) 0.0272(11) 0.0090(10) 0.0029(9) 0.0000(10)
C54 0.0336(12) 0.0297(12) 0.0230(10) 0.0028(8) -0.0023(9) -0.0052(10)
C55 0.0336(12) 0.0332(12) 0.0303(11) 0.0023(9) 0.0038(9) 0.0009(10)

loop_
_atom_type_symbol
_atom_type_description
_atom_type_scat_dispersion_real
_atom_type_scat_dispersion_imag
_atom_type_scat_source
C C 0.0033 0.0016 'International Tables Vol C Tables 4.2.6.8 and 6.1.1.4'
H H 0.0000 0.0000 'International Tables Vol C Tables 4.2.6.8 and 6.1.1.4'
O O 0.0106 0.0060 'International Tables Vol C Tables 4.2.6.8 and 6.1.1.4'
S S 0.1246 0.1234 'International Tables Vol C Tables 4.2.6.8 and 6.1.1.4'
Fe Fe 0.3463 0.8444 'International Tables Vol C Tables 4.2.6.8 and 6.1.1.4'
Ni Ni 0.3393 1.1124 'International Tables Vol C Tables 4.2.6.8 and 6.1.1.4'

loop_
_exptl_crystal_face_index_h
_exptl_crystal_face_index_k
_exptl_crystal_face_index_l
_exptl_crystal_face_perp_dist
0.00 1.00 1.00 0.0300
0.00 -1.00 -1.00 0.0300
2.00 -1.00 0.00 0.0900
-2.00 1.00 0.00 0.1000
0.00 -1.00 1.00 0.0250
0.00 1.00 -1.00 0.0250

loop_
_geom_angle_atom_site_label_1
_geom_angle_atom_site_label_2
_geom_angle_atom_site_label_3
_geom_angle
C31 Fe C41 95.95(5)
C31 Fe C21 86.74(5)
C41 Fe C21 105.71(5)
C31 Fe S16 162.58(3)
C41 Fe S16 100.94(4)
C21 Fe S16 84.66(4)
C31 Fe S13 92.41(4)
C41 Fe S13 102.16(4)
C21 Fe S13 152.06(3)
S16 Fe S13 88.168(12)
C31 Fe Ni 107.61(3)
C41 Fe Ni 147.36(4)
C21 Fe Ni 55.03(3)
S16 Fe Ni 55.203(9)
S13 Fe Ni 99.133(11)
C21 Ni S1 142.13(3)
C21 Ni S16 82.07(3)
S1 Ni S16 99.201(11)
C21 Ni S4 91.88(3)
S1 Ni S4 93.971(12)
S16 Ni S4 165.042(11)
C21 Ni Fe 47.24(3)
S1 Ni Fe 157.010(10)
S16 Ni Fe 58.436(9)
S4 Ni Fe 107.639(10)
C2 S1 Ni 102.88(3)
C3 C2 S1 113.81(6)
C2 C3 C17 111.41(8)
C2 C3 C18 112.35(8)
C17 C3 C18 110.06(8)
C2 C3 S4 108.39(6)
C17 C3 S4 110.60(7)
C18 C3 S4 103.77(6)
C5 S4 C3 103.34(4)
C5 S4 Ni 103.66(3)
C3 S4 Ni 100.98(3)
C6 C5 S4 110.35(7)
C7 C6 C11 118.93(8)
C7 C6 C5 117.70(8)
C11 C6 C5 123.34(8)
C8 C7 C6 121.43(9)
C7 C8 C9 119.62(9)
C10 C9 C8 119.62(9)
C9 C10 C11 121.25(9)
C6 C11 C10 119.15(8)
C6 C11 C12 123.09(8)
C10 C11 C12 117.74(8)
C11 C12 S13 108.54(7)
C12 S13 C14 102.01(5)
C12 S13 Fe 108.42(3)
C14 S13 Fe 104.00(4)
C15 C14 C20 110.48(9)
C15 C14 C19 111.75(9)
C20 C14 C19 109.97(9)
C15 C14 S13 108.83(7)
C20 C14 S13 110.59(7)
C19 C14 S13 105.09(8)
C14 C15 S16 113.02(8)
C15 S16 Ni 105.41(3)
C15 S16 Fe 106.23(3)
Ni S16 Fe 66.360(9)
O22 C21 Fe 161.97(9)
O22 C21 Ni 120.03(8)
Fe C21 Ni 77.72(4)
O32 C31 Fe 176.23(11)
O42 C41 Fe 176.39(12)
C52 O51 C54 113.07(18)
O51 C52 C53 110.2(2)
O51 C54 C55 108.8(2)

loop_
_geom_bond_atom_site_label_1
_geom_bond_atom_site_label_2
_geom_bond_distance
Fe C31 1.7728(11)
Fe C41 1.7919(12)
Fe C21 1.8231(12)
Fe S16 2.2567(3)
Fe S13 2.3058(4)
Fe Ni 2.4262(2)
Ni C21 2.0348(11)
Ni S1 2.1644(3)
Ni S16 2.1749(3)
Ni S4 2.1942(3)
S1 C2 1.8248(10)
C2 C3 1.5273(14)
C3 C17 1.5286(14)
C3 C18 1.5306(14)
C3 S4 1.8600(9)
S4 C5 1.8316(10)
C5 C6 1.5097(13)
C6 C7 1.4005(13)
C6 C11 1.4023(13)
C7 C8 1.3876(14)
C8 C9 1.3924(15)
C9 C10 1.3864(14)
C10 C11 1.4038(13)
C11 C12 1.5072(13)
C12 S13 1.8307(10)
S13 C14 1.8500(10)
C14 C15 1.5249(14)
C14 C20 1.5314(17)
C14 C19 1.5320(15)
C15 S16 1.8336(12)
C21 O22 1.1654(14)
C31 O32 1.1484(13)
C41 O42 1.1450(14)
O51 C52 1.420(3)
O51 C54 1.431(3)
C52 C53 1.495(4)
C54 C55 1.490(4)
